data_4510224
loop_
_publ_author_name
'Zhang, Jian'
'Zheng, Bing'
'Zhao, Tingting'
'Li, Guanghua'
'Huo, Qisheng'
'Liu, Yunling'

_publ_section_title
;
 Topological Diversities and Luminescent Properties of Lanthanide
 Metal--Organic Frameworks Based on a Tetracarboxylate Ligand
;
_journal_issue 5
_journal_name_full 'Crystal Growth &amp; Design'
_journal_page_first 2394
_journal_paper_doi 10.1021/cg500114k
_journal_volume 14
_journal_year 2014
_chemical_formula_moiety 'C32 H41 N7 O18 Tb2'
_chemical_formula_sum 'C32 H41 N7 O18 Tb2'
_chemical_formula_weight 1129.56
_chemical_melting_point ?
_chemical_name_systematic
; 
 ? 
;
_space_group_IT_number 15
_symmetry_cell_setting monoclinic
_symmetry_space_group_name_Hall '-C 2yc'
_symmetry_space_group_name_H-M 'C 1 2/c 1'
_atom_sites_solution_hydrogens geom
_atom_sites_solution_primary direct
_atom_sites_solution_secondary difmap
_audit_creation_method SHELXL-97
_cell_angle_alpha 90.00
_cell_angle_beta 97.20(3)
_cell_angle_gamma 90.00
_cell_formula_units_Z 4
_cell_length_a 22.214(4)
_cell_length_b 13.407(3)
_cell_length_c 14.781(3)
_cell_measurement_temperature 293(2)
_cell_volume 4367.4(16)
_computing_cell_refinement 'Bruker SMART'
_computing_data_collection 'Bruker SMART'
_computing_data_reduction 'Bruker SAINT'
_computing_molecular_graphics SHELXP-97
_computing_publication_material SHELXTL
_computing_structure_refinement 'SHELXL-97 (Sheldrick, 1997)'
_computing_structure_solution 'SHELXS-97 (Sheldrick, 1990)'
_diffrn_ambient_temperature 293(2)
_diffrn_detector_area_resol_mean 9.00cm
_diffrn_measured_fraction_theta_full 0.964
_diffrn_measured_fraction_theta_max 0.964
_diffrn_measurement_device_type 'CCD area detector'
_diffrn_measurement_method 'phi and omega scans'
_diffrn_radiation_monochromator graphite
_diffrn_radiation_source 'fine-focus sealed tube'
_diffrn_radiation_type MoK\a
_diffrn_radiation_wavelength 0.71073
_diffrn_reflns_av_R_equivalents 0.0282
_diffrn_reflns_av_sigmaI/netI 0.0320
_diffrn_reflns_limit_h_max 28
_diffrn_reflns_limit_h_min -28
_diffrn_reflns_limit_k_max 16
_diffrn_reflns_limit_k_min -17
_diffrn_reflns_limit_l_max 19
_diffrn_reflns_limit_l_min -14
_diffrn_reflns_number 13413
_diffrn_reflns_theta_full 28.51
_diffrn_reflns_theta_max 28.51
_diffrn_reflns_theta_min 1.85
_diffrn_standards_decay_% none
_diffrn_standards_interval_count none
_diffrn_standards_interval_time none
_diffrn_standards_number none
_exptl_absorpt_coefficient_mu 3.290
_exptl_absorpt_correction_T_max 0.4902
_exptl_absorpt_correction_T_min 0.4318
_exptl_absorpt_correction_type empirical
_exptl_absorpt_process_details SADABS
_exptl_crystal_colour colourless
_exptl_crystal_density_diffrn 1.718
_exptl_crystal_density_meas ?
_exptl_crystal_density_method 'not measured'
_exptl_crystal_description block
_exptl_crystal_F_000 2224
_exptl_crystal_size_max 0.27
_exptl_crystal_size_mid 0.24
_exptl_crystal_size_min 0.22
_refine_diff_density_max 2.800
_refine_diff_density_min -2.037
_refine_diff_density_rms 0.171
_refine_ls_extinction_method none
_refine_ls_goodness_of_fit_ref 1.096
_refine_ls_hydrogen_treatment constr
_refine_ls_matrix_type full
_refine_ls_number_parameters 205
_refine_ls_number_reflns 5338
_refine_ls_number_restraints 64
_refine_ls_restrained_S_all 1.095
_refine_ls_R_factor_all 0.0465
_refine_ls_R_factor_gt 0.0432
_refine_ls_shift/su_max 0.002
_refine_ls_shift/su_mean 0.000
_refine_ls_structure_factor_coef Fsqd
_refine_ls_weighting_details 'calc w=1/[\s^2^(Fo^2^)+(0.0754P)^2^+26.2510P] where P=(Fo^2^+2Fc^2^)/3'
_refine_ls_weighting_scheme calc
_refine_ls_wR_factor_gt 0.1245
_refine_ls_wR_factor_ref 0.1272
_reflns_number_gt 4787
_reflns_number_total 5338
_reflns_threshold_expression >2sigma(I)
_cod_data_source_file cg500114k_si_001.cif
_cod_data_source_block 2
_cod_depositor_comments
;
The following automatic conversions were performed:

'_chemical_melting_point' value 'not measured' was changed to '?' -
the value is undefined or not given.

Automatic conversion script
Id: cif_fix_values 2281 2013-09-26 08:29:07Z andrius 

 Adding full bibliography for 4510223--4510227.cif.

The following automatic conversions were performed:

'_exptl_crystal_density_meas' value 'none' was changed to '?' - the
value is perceived as not measured.

Automatic conversion script
Id: cif_fix_values 3008 2015-01-20 13:52:24Z robertas 
;
_cod_original_cell_volume 4367.2(15)
_cod_original_sg_symbol_H-M c2/c
_cod_database_code 4510224

loop_
_symmetry_equiv_pos_as_xyz
'x, y, z'
'-x, y, -z+1/2'
'x+1/2, y+1/2, z'
'-x+1/2, y+1/2, -z+1/2'
'-x, -y, -z'
'x, -y, z-1/2'
'-x+1/2, -y+1/2, -z'
'x+1/2, -y+1/2, z-1/2'

loop_
_atom_site_label
_atom_site_type_symbol
_atom_site_fract_x
_atom_site_fract_y
_atom_site_fract_z
_atom_site_U_iso_or_equiv
_atom_site_adp_type
_atom_site_occupancy
_atom_site_symmetry_multiplicity
_atom_site_calc_flag
_atom_site_refinement_flags
Tb1 Tb 0.330844(8) 0.319076(15) 0.527236(13) 0.02073(10) Uani 1 1 d .
O1 O 0.21218(19) 0.3286(3) 0.4336(3) 0.0335(8) Uani 1 1 d .
O2 O 0.28611(17) 0.4286(3) 0.4104(3) 0.0373(8) Uani 1 1 d .
O3 O 0.26057(15) 0.6249(3) 0.1208(3) 0.0344(8) Uani 1 1 d .
O4 O 0.17689(16) 0.7183(3) 0.1040(2) 0.0323(7) Uani 1 1 d .
C1 C 0.0915(2) 0.5099(4) 0.2575(3) 0.0298(10) Uani 1 1 d .
C2 C 0.1290(2) 0.4508(4) 0.3186(4) 0.0318(10) Uani 1 1 d .
H2 H 0.1119 0.4066 0.3566 0.100 Uiso 1 1 calc .
C3 C 0.1915(2) 0.4576(4) 0.3230(3) 0.0271(9) Uani 1 1 d .
C4 C 0.21687(19) 0.5205(4) 0.2635(3) 0.0270(9) Uani 1 1 d .
H4 H 0.2588 0.5232 0.2648 0.100 Uiso 1 1 calc .
C5 C 0.1806(2) 0.5788(4) 0.2024(3) 0.0270(9) Uani 1 1 d .
C6 C 0.1181(2) 0.5757(4) 0.2007(3) 0.0286(9) Uani 1 1 d .
H6 H 0.0937 0.6176 0.1615 0.100 Uiso 1 1 calc .
C7 C 0.0269(2) 0.5059(4) 0.2533(4) 0.0324(10) Uani 1 1 d .
C8 C 0.2328(2) 0.4008(4) 0.3931(3) 0.0275(9) Uani 1 1 d .
C9 C 0.2079(2) 0.6460(4) 0.1371(3) 0.0267(9) Uani 1 1 d .
O5 O 0.3627(3) 0.4828(6) 0.5767(5) 0.0898(11) Uani 1 1 d U
N1 N 0.3365(4) 0.6346(7) 0.6388(6) 0.0898(11) Uani 1 1 d DU
C10 C 0.3268(5) 0.5526(9) 0.5884(8) 0.0898(11) Uani 1 1 d U
H10 H 0.2879 0.5461 0.5573 0.100 Uiso 1 1 calc .
C11 C 0.2917(5) 0.7066(9) 0.6514(8) 0.0898(11) Uani 1 1 d DU
H11A H 0.3092 0.7579 0.6918 0.100 Uiso 1 1 calc .
H11B H 0.2590 0.6753 0.6774 0.100 Uiso 1 1 calc .
H11C H 0.2765 0.7356 0.5936 0.100 Uiso 1 1 calc .
C12 C 0.3940(5) 0.6299(9) 0.6811(8) 0.0898(11) Uani 1 1 d DU
H12A H 0.4031 0.6895 0.7160 0.100 Uiso 1 1 calc .
H12B H 0.4216 0.6238 0.6363 0.100 Uiso 1 1 calc .
H12C H 0.3982 0.5730 0.7208 0.100 Uiso 1 1 calc .
O6 O 0.3815(3) 0.3003(5) 0.6768(5) 0.0794(10) Uani 1 1 d U
N2 N 0.4116(4) 0.3355(6) 0.8248(6) 0.0794(10) Uani 1 1 d DU
C13 C 0.3789(5) 0.3410(8) 0.7482(7) 0.0794(10) Uani 1 1 d U
H13 H 0.3466 0.3851 0.7475 0.100 Uiso 1 1 calc .
C14 C 0.4511(5) 0.2473(7) 0.8329(7) 0.0794(10) Uani 1 1 d DU
H14A H 0.4693 0.2402 0.8950 0.100 Uiso 1 1 calc .
H14B H 0.4824 0.2551 0.7941 0.100 Uiso 1 1 calc .
H14C H 0.4275 0.1890 0.8149 0.100 Uiso 1 1 calc .
C15 C 0.4021(5) 0.3876(7) 0.9056(7) 0.0794(10) Uani 1 1 d DU
H15A H 0.4284 0.3610 0.9563 0.100 Uiso 1 1 calc .
H15B H 0.3606 0.3798 0.9163 0.100 Uiso 1 1 calc .
H15C H 0.4107 0.4571 0.8986 0.100 Uiso 1 1 calc .
N3 N 0.4471(2) 0.2770(5) 0.4674(4) 0.0520(14) Uani 1 1 d .
O7 O 0.4200(2) 0.3579(4) 0.4514(4) 0.0594(13) Uani 1 1 d .
O8 O 0.4259(2) 0.2192(4) 0.5225(3) 0.0531(11) Uani 1 1 d .
O9 O 0.4912(3) 0.2527(6) 0.4302(5) 0.089(2) Uani 1 1 d .

loop_
_atom_site_aniso_label
_atom_site_aniso_U_11
_atom_site_aniso_U_22
_atom_site_aniso_U_33
_atom_site_aniso_U_23
_atom_site_aniso_U_13
_atom_site_aniso_U_12
Tb1 0.01591(14) 0.02502(14) 0.02059(14) -0.00138(7) -0.00037(9) -0.00012(6)
O1 0.039(2) 0.0303(18) 0.0314(18) 0.0097(14) 0.0056(16) -0.0002(14)
O2 0.0273(18) 0.039(2) 0.043(2) 0.0098(16) -0.0080(15) -0.0015(14)
O3 0.0198(16) 0.044(2) 0.0402(19) 0.0168(16) 0.0051(14) 0.0022(14)
O4 0.0266(17) 0.0387(19) 0.0315(17) 0.0132(15) 0.0033(14) 0.0039(15)
C1 0.017(2) 0.035(2) 0.037(2) 0.006(2) 0.0029(18) -0.0012(17)
C2 0.024(2) 0.033(2) 0.039(3) 0.005(2) 0.0078(19) -0.0024(18)
C3 0.020(2) 0.031(2) 0.030(2) 0.0062(18) 0.0002(17) 0.0016(17)
C4 0.0140(19) 0.036(2) 0.031(2) 0.0065(18) 0.0006(16) -0.0004(16)
C5 0.020(2) 0.032(2) 0.029(2) 0.0081(18) 0.0042(17) 0.0007(17)
C6 0.019(2) 0.036(2) 0.031(2) 0.0081(19) 0.0016(17) 0.0007(17)
C7 0.023(2) 0.036(3) 0.039(3) 0.004(2) 0.0051(19) 0.0002(19)
C8 0.027(2) 0.028(2) 0.027(2) 0.0021(17) 0.0010(17) 0.0044(17)
C9 0.021(2) 0.033(2) 0.025(2) 0.0056(18) 0.0022(17) -0.0012(18)
O5 0.0904(12) 0.0894(12) 0.0896(12) -0.0004(4) 0.0115(5) -0.0007(4)
N1 0.0904(12) 0.0894(12) 0.0896(12) -0.0004(4) 0.0115(5) -0.0007(4)
C10 0.0904(12) 0.0894(12) 0.0896(12) -0.0004(4) 0.0115(5) -0.0007(4)
C11 0.0904(12) 0.0894(12) 0.0896(12) -0.0004(4) 0.0115(5) -0.0007(4)
C12 0.0904(12) 0.0894(12) 0.0896(12) -0.0004(4) 0.0115(5) -0.0007(4)
O6 0.0797(11) 0.0798(11) 0.0783(11) -0.0009(4) 0.0086(5) 0.0016(4)
N2 0.0797(11) 0.0798(11) 0.0783(11) -0.0009(4) 0.0086(5) 0.0016(4)
C13 0.0797(11) 0.0798(11) 0.0783(11) -0.0009(4) 0.0086(5) 0.0016(4)
C14 0.0797(11) 0.0798(11) 0.0783(11) -0.0009(4) 0.0086(5) 0.0016(4)
C15 0.0797(11) 0.0798(11) 0.0783(11) -0.0009(4) 0.0086(5) 0.0016(4)
N3 0.021(2) 0.075(4) 0.061(3) -0.021(3) 0.005(2) -0.004(2)
O7 0.047(3) 0.050(3) 0.086(4) -0.007(3) 0.027(3) -0.013(2)
O8 0.034(2) 0.080(3) 0.046(2) 0.012(2) 0.0053(18) 0.020(2)
O9 0.046(3) 0.128(6) 0.100(5) -0.017(4) 0.041(3) 0.010(3)

loop_
_atom_type_symbol
_atom_type_description
_atom_type_scat_dispersion_real
_atom_type_scat_dispersion_imag
_atom_type_scat_source
C C 0.0033 0.0016 'International Tables Vol C Tables 4.2.6.8 and 6.1.1.4'
H H 0.0000 0.0000 'International Tables Vol C Tables 4.2.6.8 and 6.1.1.4'
N N 0.0061 0.0033 'International Tables Vol C Tables 4.2.6.8 and 6.1.1.4'
O O 0.0106 0.0060 'International Tables Vol C Tables 4.2.6.8 and 6.1.1.4'
Tb Tb -0.1723 4.1537 'International Tables Vol C Tables 4.2.6.8 and 6.1.1.4'

loop_
_geom_angle_atom_site_label_1
_geom_angle_atom_site_label_2
_geom_angle_atom_site_label_3
_geom_angle
_geom_angle_site_symmetry_1
_geom_angle_site_symmetry_3
O1 Tb1 O3 78.37(14) 7_556 6_566
O1 Tb1 O4 73.97(14) 7_556 4_545
O3 Tb1 O4 133.46(12) 6_566 4_545
O1 Tb1 O6 80.7(2) 7_556 .
O3 Tb1 O6 75.9(2) 6_566 .
O4 Tb1 O6 133.37(19) 4_545 .
O1 Tb1 O2 124.21(14) 7_556 .
O3 Tb1 O2 88.97(14) 6_566 .
O4 Tb1 O2 77.05(14) 4_545 .
O6 Tb1 O2 148.00(19) . .
O1 Tb1 O5 145.9(2) 7_556 .
O3 Tb1 O5 73.6(2) 6_566 .
O4 Tb1 O5 140.1(2) 4_545 .
O6 Tb1 O5 74.0(2) . .
O2 Tb1 O5 74.8(2) . .
O1 Tb1 O7 132.99(16) 7_556 .
O3 Tb1 O7 147.25(16) 6_566 .
O4 Tb1 O7 74.01(16) 4_545 .
O6 Tb1 O7 97.6(2) . .
O2 Tb1 O7 79.96(17) . .
O5 Tb1 O7 73.7(2) . .
O1 Tb1 O8 85.74(16) 7_556 .
O3 Tb1 O8 144.64(15) 6_566 .
O4 Tb1 O8 69.23(15) 4_545 .
O6 Tb1 O8 70.5(2) . .
O2 Tb1 O8 125.71(15) . .
O5 Tb1 O8 106.3(2) . .
O7 Tb1 O8 50.87(18) . .
O1 Tb1 O1 76.75(13) 7_556 .
O3 Tb1 O1 67.88(12) 6_566 .
O4 Tb1 O1 69.78(12) 4_545 .
O6 Tb1 O1 140.3(2) . .
O2 Tb1 O1 48.59(11) . .
O5 Tb1 O1 109.3(2) . .
O7 Tb1 O1 121.66(16) . .
O8 Tb1 O1 138.44(15) . .
O1 Tb1 N3 108.90(17) 7_556 .
O3 Tb1 N3 159.02(14) 6_566 .
O4 Tb1 N3 67.12(14) 4_545 .
O6 Tb1 N3 85.8(2) . .
O2 Tb1 N3 101.89(17) . .
O5 Tb1 N3 91.8(2) . .
O7 Tb1 N3 25.39(19) . .
O8 Tb1 N3 25.71(18) . .
O1 Tb1 N3 132.43(14) . .
O1 Tb1 C8 101.11(14) 7_556 .
O3 Tb1 C8 77.74(13) 6_566 .
O4 Tb1 C8 71.90(13) 4_545 .
O6 Tb1 C8 152.6(2) . .
O2 Tb1 C8 23.71(13) . .
O5 Tb1 C8 91.7(2) . .
O7 Tb1 C8 100.59(17) . .
O8 Tb1 C8 136.79(14) . .
O1 Tb1 C8 24.88(12) . .
N3 Tb1 C8 118.53(16) . .
C8 O1 Tb1 166.1(4) . 7_556
C8 O1 Tb1 83.9(3) . .
Tb1 O1 Tb1 103.25(13) 7_556 .
C8 O2 Tb1 105.4(3) . .
C9 O3 Tb1 138.5(3) . 6_565
C9 O4 Tb1 138.2(3) . 4
C2 C1 C6 119.0(4) . .
C2 C1 C7 121.4(4) . .
C6 C1 C7 119.6(4) . .
C3 C2 C1 120.4(4) . .
C3 C2 H2 119.8 . .
C1 C2 H2 119.8 . .
C2 C3 C4 119.6(4) . .
C2 C3 C8 121.4(4) . .
C4 C3 C8 119.0(4) . .
C5 C4 C3 120.7(4) . .
C5 C4 H4 119.7 . .
C3 C4 H4 119.7 . .
C4 C5 C6 119.9(4) . .
C4 C5 C9 120.7(4) . .
C6 C5 C9 119.4(4) . .
C5 C6 C1 120.3(4) . .
C5 C6 H6 119.8 . .
C1 C6 H6 119.8 . .
C7 C7 C1 177.0(6) 2 .
O2 C8 O1 122.1(5) . .
O2 C8 C3 118.4(4) . .
O1 C8 C3 119.5(4) . .
O2 C8 Tb1 50.9(2) . .
O1 C8 Tb1 71.2(3) . .
C3 C8 Tb1 169.2(3) . .
O4 C9 O3 125.5(4) . .
O4 C9 C5 117.8(4) . .
O3 C9 C5 116.7(4) . .
C10 O5 Tb1 123.9(7) . .
C10 N1 C12 107.3(9) . .
C10 N1 C11 124.8(10) . .
C12 N1 C11 127.6(10) . .
O5 C10 N1 129.2(11) . .
O5 C10 H10 115.4 . .
N1 C10 H10 115.4 . .
N1 C11 H11A 109.5 . .
N1 C11 H11B 109.5 . .
H11A C11 H11B 109.5 . .
N1 C11 H11C 109.5 . .
H11A C11 H11C 109.5 . .
H11B C11 H11C 109.5 . .
N1 C12 H12A 109.5 . .
N1 C12 H12B 109.5 . .
H12A C12 H12B 109.5 . .
N1 C12 H12C 109.5 . .
H12A C12 H12C 109.5 . .
H12B C12 H12C 109.5 . .
C13 O6 Tb1 134.9(7) . .
C13 N2 C15 126.3(9) . .
C13 N2 C14 112.9(9) . .
C15 N2 C14 118.6(8) . .
O6 C13 N2 132.5(11) . .
O6 C13 H13 113.7 . .
N2 C13 H13 113.7 . .
N2 C14 H14A 109.5 . .
N2 C14 H14B 109.5 . .
H14A C14 H14B 109.5 . .
N2 C14 H14C 109.5 . .
H14A C14 H14C 109.5 . .
H14B C14 H14C 109.5 . .
N2 C15 H15A 109.5 . .
N2 C15 H15B 109.5 . .
H15A C15 H15B 109.5 . .
N2 C15 H15C 109.5 . .
H15A C15 H15C 109.5 . .
H15B C15 H15C 109.5 . .
O9 N3 O7 122.5(7) . .
O9 N3 O8 120.8(7) . .
O7 N3 O8 116.6(5) . .
O9 N3 Tb1 169.9(5) . .
O7 N3 Tb1 57.4(3) . .
O8 N3 Tb1 60.1(3) . .
N3 O7 Tb1 97.2(4) . .
N3 O8 Tb1 94.2(4) . .

loop_
_geom_bond_atom_site_label_1
_geom_bond_atom_site_label_2
_geom_bond_distance
_geom_bond_site_symmetry_2
Tb1 O1 2.304(3) 7_556
Tb1 O3 2.336(3) 6_566
Tb1 O4 2.353(3) 4_545
Tb1 O6 2.365(7) .
Tb1 O2 2.386(4) .
Tb1 O5 2.393(8) .
Tb1 O7 2.452(5) .
Tb1 O8 2.509(4) .
Tb1 O1 2.822(4) .
Tb1 N3 2.888(5) .
Tb1 C8 2.965(5) .
O1 C8 1.255(6) .
O1 Tb1 2.304(3) 7_556
O2 C8 1.237(6) .
O3 C9 1.255(6) .
O3 Tb1 2.336(3) 6_565
O4 C9 1.252(6) .
O4 Tb1 2.353(3) 4
C1 C2 1.397(7) .
C1 C6 1.398(6) .
C1 C7 1.430(6) .
C2 C3 1.385(6) .
C2 H2 0.9300 .
C3 C4 1.388(6) .
C3 C8 1.502(6) .
C4 C5 1.376(6) .
C4 H4 0.9300 .
C5 C6 1.386(6) .
C5 C9 1.503(6) .
C6 H6 0.9300 .
C7 C7 1.187(10) 2
O5 C10 1.254(13) .
N1 C10 1.330(14) .
N1 C12 1.352(12) .
N1 C11 1.416(12) .
C10 H10 0.9300 .
C11 H11A 0.9600 .
C11 H11B 0.9600 .
C11 H11C 0.9600 .
C12 H12A 0.9600 .
C12 H12B 0.9600 .
C12 H12C 0.9600 .
O6 C13 1.196(12) .
N2 C13 1.269(13) .
N2 C15 1.422(11) .
N2 C14 1.468(11) .
C13 H13 0.9300 .
C14 H14A 0.9600 .
C14 H14B 0.9600 .
C14 H14C 0.9600 .
C15 H15A 0.9600 .
C15 H15B 0.9600 .
C15 H15C 0.9600 .
N3 O9 1.226(7) .
N3 O7 1.248(9) .
N3 O8 1.256(8) .
